data_7230789
loop_
_publ_author_name
'Manna, Utsab'
'Das, Gopal'

_publ_section_title
;
 Cyclic (H2O)6confined hexameric host--guest assemblies and aerial
 CO2fixation by electron-rich neutral urea/thiourea scaffolds
;
_journal_issue 26
_journal_name_full CrystEngComm
_journal_page_first 3741
_journal_paper_doi 10.1039/C8CE00611C
_journal_volume 20
_journal_year 2018
_chemical_formula_moiety 'C27 H33 N7 S3, C16 H36 N, C2 H3 O2'
_chemical_formula_sum 'C45 H72 N8 O2 S3'
_chemical_formula_weight 853.29
_space_group_crystal_system triclinic
_space_group_IT_number 2
_space_group_name_Hall '-P 1'
_space_group_name_H-M_alt 'P -1'
_symmetry_space_group_name_Hall '-P 1'
_symmetry_space_group_name_H-M 'P -1'
_atom_sites_solution_hydrogens geom
_audit_creation_method SHELXL-2014/7
_audit_update_record
;
2017-12-08 deposited with the CCDC.
2018-05-29 downloaded from the CCDC.
;
_cell_angle_alpha 102.863(7)
_cell_angle_beta 96.291(9)
_cell_angle_gamma 97.109(8)
_cell_formula_units_Z 2
_cell_length_a 12.4753(15)
_cell_length_b 12.4982(9)
_cell_length_c 16.6285(16)
_cell_measurement_reflns_used 3460
_cell_measurement_temperature 298(2)
_cell_measurement_theta_max 21.8840
_cell_measurement_theta_min 3.3620
_cell_volume 2482.9(4)
_computing_cell_refinement 'Bruker SMART'
_computing_data_collection 'Bruker SMART'
_computing_data_reduction 'Bruker SAINT'
_computing_molecular_graphics 'Bruker SHELXTL'
_computing_publication_material 'Bruker SHELXTL'
_computing_structure_refinement 'SHELXL-2014/7 (Sheldrick, 2014)'
_computing_structure_solution 'Bruker SHELXTL'
_diffrn_ambient_temperature 298(2)
_diffrn_measured_fraction_theta_full 0.986
_diffrn_measured_fraction_theta_max 0.986
_diffrn_measurement_device_type 'CCD area detector'
_diffrn_measurement_method 'phi and omega scans'
_diffrn_radiation_type MoK\a
_diffrn_radiation_wavelength 0.71073
_diffrn_reflns_av_R_equivalents 0.0547
_diffrn_reflns_av_unetI/netI 0.0984
_diffrn_reflns_Laue_measured_fraction_full 0.986
_diffrn_reflns_Laue_measured_fraction_max 0.986
_diffrn_reflns_limit_h_max 13
_diffrn_reflns_limit_h_min -14
_diffrn_reflns_limit_k_max 14
_diffrn_reflns_limit_k_min -14
_diffrn_reflns_limit_l_max 19
_diffrn_reflns_limit_l_min -19
_diffrn_reflns_number 16084
_diffrn_reflns_point_group_measured_fraction_full 0.986
_diffrn_reflns_point_group_measured_fraction_max 0.986
_diffrn_reflns_theta_full 25.000
_diffrn_reflns_theta_max 25.000
_diffrn_reflns_theta_min 3.118
_diffrn_source 'sealed tube'
_exptl_absorpt_coefficient_mu 0.192
_exptl_absorpt_correction_type multi-scan
_exptl_absorpt_process_details SADABS
_exptl_crystal_colour colourless
_exptl_crystal_density_diffrn 1.141
_exptl_crystal_description needle
_exptl_crystal_F_000 924.0
_exptl_crystal_size_max 0.27
_exptl_crystal_size_mid 0.23
_exptl_crystal_size_min 0.18
_exptl_transmission_factor_max 0.966
_exptl_transmission_factor_min 0.949
_refine_diff_density_max 0.723
_refine_diff_density_min -0.336
_refine_diff_density_rms 0.063
_refine_ls_extinction_method none
_refine_ls_goodness_of_fit_ref 0.966
_refine_ls_hydrogen_treatment constr
_refine_ls_matrix_type full
_refine_ls_number_parameters 528
_refine_ls_number_reflns 8626
_refine_ls_number_restraints 1
_refine_ls_restrained_S_all 0.966
_refine_ls_R_factor_all 0.1529
_refine_ls_R_factor_gt 0.0815
_refine_ls_shift/su_max 0.007
_refine_ls_shift/su_mean 0.002
_refine_ls_structure_factor_coef Fsqd
_refine_ls_weighting_details 'w=1/[\s^2^(Fo^2^)+(0.0482P)^2^+4.0000P] where P=(Fo^2^+2Fc^2^)/3'
_refine_ls_weighting_scheme calc
_refine_ls_wR_factor_gt 0.1752
_refine_ls_wR_factor_ref 0.2219
_reflns_Friedel_coverage 0.000
_reflns_number_gt 4090
_reflns_number_total 8626
_reflns_threshold_expression 'I > 2\s(I)'
_cod_data_source_file c8ce00611c2.cif
_cod_data_source_block T-Ph-ncs-TBAOCOCH3
_cod_depositor_comments 'Adding full bibliography for 7230787--7230794.cif.'
_cod_database_code 7230789
_shelx_shelxl_version_number 2014/7
_shelx_space_group_comment
;
The symmetry employed for this shelxl refinement is uniquely defined
by the following loop, which should always be used as a source of
symmetry information in preference to the above space-group names.
They are only intended as comments.
;

loop_
_space_group_symop_operation_xyz
'x, y, z'
'-x, -y, -z'

loop_
_atom_site_label
_atom_site_type_symbol
_atom_site_fract_x
_atom_site_fract_y
_atom_site_fract_z
_atom_site_U_iso_or_equiv
_atom_site_adp_type
_atom_site_occupancy
_atom_site_site_symmetry_order
_atom_site_calc_flag
_atom_site_refinement_flags_posn
_atom_site_refinement_flags_adp
S1 S 0.33891(13) -0.02445(11) 0.13069(9) 0.0857(5) Uani 1 1 d . .
S3 S 0.84050(13) 0.45429(12) 0.07012(10) 0.0878(5) Uani 1 1 d . .
S2 S 0.85441(15) 0.16967(13) 0.46007(10) 0.0994(6) Uani 1 1 d . .
N1 N 0.7209(3) 0.1262(3) 0.1776(2) 0.0590(10) Uani 1 1 d . .
O2 O 0.5066(3) 0.3487(3) 0.3767(2) 0.0834(10) Uani 1 1 d . .
O1 O 0.5756(3) 0.3738(3) 0.2653(3) 0.0936(12) Uani 1 1 d . .
N3 N 0.3729(3) 0.1444(3) 0.2657(3) 0.0708(11) Uani 1 1 d . .
H3N H 0.4143 0.2039 0.2942 0.085 Uiso 1 1 calc R U
N8 N 0.1364(3) 0.6857(3) 0.2317(2) 0.0647(10) Uani 1 1 d . .
N2 N 0.4879(3) 0.1574(3) 0.1712(2) 0.0670(11) Uani 1 1 d . .
H2N H 0.5128 0.2216 0.2036 0.080 Uiso 1 1 calc R U
N5 N 0.7178(4) 0.3205(3) 0.4577(3) 0.0757(12) Uani 1 1 d . .
H5N H 0.6505 0.3250 0.4431 0.091 Uiso 1 1 calc R U
N6 N 0.7825(3) 0.3675(3) 0.1940(3) 0.0785(12) Uani 1 1 d . .
H6N H 0.7466 0.3724 0.2356 0.094 Uiso 1 1 calc R U
N7 N 0.6716(4) 0.4812(3) 0.1557(3) 0.0778(12) Uani 1 1 d . .
H7N H 0.6336 0.4555 0.1893 0.093 Uiso 1 1 calc R U
N4 N 0.6791(4) 0.1655(3) 0.3549(3) 0.0792(12) Uani 1 1 d . .
H4N H 0.6237 0.1952 0.3407 0.095 Uiso 1 1 calc R U
C1 C 0.6311(4) 0.0558(4) 0.1177(3) 0.0652(13) Uani 1 1 d . .
H1A H 0.6020 -0.0053 0.1400 0.078 Uiso 1 1 calc R U
H1B H 0.6583 0.0249 0.0664 0.078 Uiso 1 1 calc R U
C2 C 0.5407(4) 0.1214(4) 0.0990(3) 0.0712(14) Uani 1 1 d . .
H2A H 0.5711 0.1857 0.0808 0.085 Uiso 1 1 calc R U
H2B H 0.4871 0.0755 0.0540 0.085 Uiso 1 1 calc R U
C3 C 0.4023(4) 0.0974(4) 0.1907(3) 0.0660(13) Uani 1 1 d . .
C21 C 0.7479(4) 0.2213(4) 0.4225(3) 0.0692(13) Uani 1 1 d . .
C10 C 0.8039(4) 0.1753(4) 0.1367(3) 0.0744(14) Uani 1 1 d . .
H10A H 0.7709 0.1807 0.0825 0.089 Uiso 1 1 calc R U
H10B H 0.8588 0.1269 0.1281 0.089 Uiso 1 1 calc R U
C44 C 0.5341(4) 0.4080(4) 0.3296(4) 0.0721(14) Uani 1 1 d . .
C22 C 0.7760(5) 0.4165(4) 0.5134(3) 0.0705(14) Uani 1 1 d . .
C12 C 0.7629(4) 0.4339(4) 0.1419(3) 0.0678(13) Uani 1 1 d . .
C19 C 0.7651(4) 0.0693(4) 0.2389(3) 0.0732(14) Uani 1 1 d . .
H19A H 0.8355 0.1103 0.2667 0.088 Uiso 1 1 calc R U
H19B H 0.7764 -0.0041 0.2103 0.088 Uiso 1 1 calc R U
C13 C 0.6292(5) 0.5658(4) 0.1237(3) 0.0677(13) Uani 1 1 d . .
C4 C 0.2829(4) 0.1073(4) 0.3021(4) 0.0706(14) Uani 1 1 d . .
C23 C 0.8857(5) 0.4349(5) 0.5412(3) 0.0799(15) Uani 1 1 d . .
H23 H 0.9269 0.3783 0.5263 0.096 Uiso 1 1 calc R U
C20 C 0.6907(5) 0.0584(4) 0.3036(3) 0.0845(17) Uani 1 1 d . .
H20A H 0.6193 0.0202 0.2758 0.101 Uiso 1 1 calc R U
H20B H 0.7198 0.0137 0.3390 0.101 Uiso 1 1 calc R U
C11 C 0.8586(4) 0.2893(4) 0.1858(4) 0.0869(17) Uani 1 1 d . .
H11A H 0.8899 0.2848 0.2407 0.104 Uiso 1 1 calc R U
H11B H 0.9175 0.3152 0.1580 0.104 Uiso 1 1 calc R U
C28 C 0.1490(5) 0.5641(5) 0.2328(4) 0.0940(18) Uani 1 1 d . .
H28A H 0.1745 0.5630 0.2898 0.113 Uiso 1 1 calc R U
H28B H 0.0768 0.5203 0.2181 0.113 Uiso 1 1 calc R U
C32 C 0.0715(6) 0.7291(5) 0.2988(4) 0.102(2) Uani 1 1 d . .
H32A H 0.1085 0.7210 0.3511 0.122 Uiso 1 1 calc R U
H32B H 0.0737 0.8080 0.3032 0.122 Uiso 1 1 calc R U
C25 C 0.8756(8) 0.6210(6) 0.6137(4) 0.113(2) Uani 1 1 d . .
H25 H 0.9091 0.6897 0.6469 0.135 Uiso 1 1 calc R U
C5 C 0.3023(6) 0.0936(5) 0.3821(4) 0.0942(18) Uani 1 1 d . .
H5 H 0.3734 0.1039 0.4092 0.113 Uiso 1 1 calc R U
C24 C 0.9361(6) 0.5369(5) 0.5913(4) 0.0963(19) Uani 1 1 d . .
H24 H 1.0107 0.5483 0.6098 0.116 Uiso 1 1 calc R U
C29 C 0.2197(6) 0.5078(4) 0.1804(4) 0.0954(18) Uani 1 1 d . .
H29A H 0.2946 0.5402 0.2031 0.114 Uiso 1 1 calc R U
H29B H 0.2054 0.5223 0.1256 0.114 Uiso 1 1 calc R U
C14 C 0.6933(5) 0.6569(4) 0.1126(4) 0.100(2) Uani 1 1 d . .
H14 H 0.7689 0.6630 0.1220 0.119 Uiso 1 1 calc R U
C27 C 0.7166(6) 0.5019(5) 0.5381(4) 0.0962(19) Uani 1 1 d . .
H27 H 0.6416 0.4911 0.5217 0.115 Uiso 1 1 calc R U
C33 C -0.0425(5) 0.6799(7) 0.2913(4) 0.116(2) Uani 1 1 d . .
H33A H -0.0460 0.6036 0.2959 0.139 Uiso 1 1 calc R U
H33B H -0.0792 0.6791 0.2366 0.139 Uiso 1 1 calc R U
C18 C 0.5191(6) 0.5585(5) 0.1087(4) 0.0954(18) Uani 1 1 d . .
H18 H 0.4749 0.4964 0.1154 0.114 Uiso 1 1 calc R U
C9 C 0.1783(5) 0.0905(4) 0.2624(4) 0.0943(18) Uani 1 1 d . .
H9 H 0.1647 0.0992 0.2083 0.113 Uiso 1 1 calc R U
C37 C 0.0493(6) 0.7903(5) 0.1348(4) 0.101(2) Uani 1 1 d . .
H37A H -0.0037 0.8094 0.1721 0.122 Uiso 1 1 calc R U
H37B H 0.1115 0.8491 0.1509 0.122 Uiso 1 1 calc R U
C40 C 0.2489(5) 0.7546(5) 0.2511(4) 0.100(2) Uani 1 1 d . .
H40A H 0.2888 0.7257 0.2062 0.121 Uiso 1 1 calc R U
H40B H 0.2391 0.8292 0.2472 0.121 Uiso 1 1 calc R U
C45 C 0.5186(6) 0.5289(4) 0.3502(4) 0.113(2) Uani 1 1 d . .
H45A H 0.4536 0.5377 0.3173 0.169 Uiso 1 1 calc R U
H45B H 0.5804 0.5735 0.3382 0.169 Uiso 1 1 calc R U
H45C H 0.5120 0.5521 0.4083 0.169 Uiso 1 1 calc R U
C16 C 0.5371(7) 0.7333(6) 0.0742(4) 0.103(2) Uani 1 1 d . .
H16 H 0.5060 0.7908 0.0586 0.124 Uiso 1 1 calc R U
C17 C 0.4715(6) 0.6432(6) 0.0835(4) 0.110(2) Uani 1 1 d . .
H17 H 0.3960 0.6378 0.0731 0.131 Uiso 1 1 calc R U
C36 C 0.0854(5) 0.6858(5) 0.1465(4) 0.103(2) Uani 1 1 d . .
H36A H 0.1373 0.6665 0.1083 0.123 Uiso 1 1 calc R U
H36B H 0.0226 0.6275 0.1304 0.123 Uiso 1 1 calc R U
C26 C 0.7691(8) 0.6032(6) 0.5873(4) 0.116(2) Uani 1 1 d . .
H26 H 0.7286 0.6604 0.6022 0.139 Uiso 1 1 calc R U
C8 C 0.0905(6) 0.0598(5) 0.3039(7) 0.129(3) Uani 1 1 d . .
H8 H 0.0191 0.0473 0.2772 0.155 Uiso 1 1 calc R U
C41 C 0.3195(5) 0.7657(5) 0.3273(4) 0.104(2) Uani 1 1 d . .
H41A H 0.3246 0.6915 0.3346 0.125 Uiso 1 1 calc R U
H41B H 0.2840 0.8025 0.3725 0.125 Uiso 1 1 calc R U
C7 C 0.1119(9) 0.0489(7) 0.3833(8) 0.142(4) Uani 1 1 d . .
H7 H 0.0542 0.0303 0.4112 0.171 Uiso 1 1 calc R U
C42 C 0.4300(6) 0.8246(6) 0.3377(5) 0.131(3) Uani 1 1 d . .
H42A H 0.4665 0.7828 0.2954 0.158 Uiso 1 1 calc R U
H42B H 0.4239 0.8951 0.3236 0.158 Uiso 1 1 calc R U
C15 C 0.6446(7) 0.7408(5) 0.0872(5) 0.119(2) Uani 1 1 d . .
H15 H 0.6881 0.8026 0.0792 0.143 Uiso 1 1 calc R U
C31 C 0.2789(6) 0.3238(6) 0.1266(5) 0.138(3) Uani 1 1 d . .
H31A H 0.2771 0.3378 0.0721 0.207 Uiso 1 1 calc R U
H31B H 0.2558 0.2461 0.1216 0.207 Uiso 1 1 calc R U
H31C H 0.3519 0.3450 0.1558 0.207 Uiso 1 1 calc R U
C34 C -0.0993(6) 0.7394(8) 0.3542(5) 0.157(3) Uani 1 1 d D .
H34A H -0.0550 0.7476 0.4075 0.189 Uiso 1 1 calc R U
H34B H -0.0988 0.8135 0.3452 0.189 Uiso 1 1 calc R U
C6 C 0.2145(9) 0.0643(6) 0.4223(6) 0.137(3) Uani 1 1 d . .
H6 H 0.2273 0.0555 0.4764 0.164 Uiso 1 1 calc R U
C30 C 0.2093(6) 0.3850(6) 0.1703(5) 0.129(3) Uani 1 1 d . .
H30A H 0.2162 0.3717 0.2259 0.155 Uiso 1 1 calc R U
H30B H 0.1354 0.3536 0.1440 0.155 Uiso 1 1 calc R U
C38 C 0.0004(7) 0.7862(7) 0.0492(5) 0.136(3) Uani 1 1 d . .
H38A H 0.0565 0.7743 0.0136 0.163 Uiso 1 1 calc R U
H38B H -0.0557 0.7214 0.0314 0.163 Uiso 1 1 calc R U
C43 C 0.5012(7) 0.8484(7) 0.4127(6) 0.164(4) Uani 1 1 d . .
H43A H 0.4662 0.8855 0.4572 0.246 Uiso 1 1 calc R U
H43B H 0.5662 0.8955 0.4084 0.246 Uiso 1 1 calc R U
H43C H 0.5201 0.7804 0.4239 0.246 Uiso 1 1 calc R U
C39 C -0.0473(8) 0.8802(7) 0.0339(6) 0.180(4) Uani 1 1 d . .
H39A H -0.0951 0.9009 0.0742 0.270 Uiso 1 1 calc R U
H39B H -0.0881 0.8609 -0.0211 0.270 Uiso 1 1 calc R U
H39C H 0.0095 0.9413 0.0382 0.270 Uiso 1 1 calc R U
C35 C -0.2171(7) 0.6972(11) 0.3643(7) 0.256(7) Uani 1 1 d D .
H35A H -0.2649 0.6942 0.3143 0.384 Uiso 1 1 calc R U
H35B H -0.2389 0.7468 0.4104 0.384 Uiso 1 1 calc R U
H35C H -0.2209 0.6243 0.3745 0.384 Uiso 1 1 calc R U

loop_
_atom_site_aniso_label
_atom_site_aniso_U_11
_atom_site_aniso_U_22
_atom_site_aniso_U_33
_atom_site_aniso_U_23
_atom_site_aniso_U_13
_atom_site_aniso_U_12
S1 0.0877(11) 0.0706(8) 0.0863(10) 0.0021(7) 0.0123(8) -0.0048(7)
S3 0.0909(11) 0.0798(9) 0.0869(10) 0.0085(8) 0.0274(8) -0.0019(8)
S2 0.1181(14) 0.0953(11) 0.0781(10) 0.0038(8) -0.0143(9) 0.0471(10)
N1 0.057(2) 0.056(2) 0.059(2) 0.0056(18) 0.0042(19) 0.0044(18)
O2 0.085(3) 0.079(2) 0.088(3) 0.026(2) 0.013(2) 0.005(2)
O1 0.111(3) 0.071(2) 0.101(3) 0.012(2) 0.045(3) 0.010(2)
N3 0.061(3) 0.064(2) 0.076(3) 0.004(2) 0.004(2) -0.002(2)
N8 0.067(3) 0.061(2) 0.061(2) 0.0095(19) 0.011(2) -0.001(2)
N2 0.060(3) 0.068(2) 0.070(3) 0.011(2) 0.008(2) 0.008(2)
N5 0.074(3) 0.081(3) 0.072(3) 0.011(2) 0.012(2) 0.024(2)
N6 0.078(3) 0.067(3) 0.097(3) 0.025(2) 0.022(3) 0.016(2)
N7 0.087(3) 0.068(3) 0.090(3) 0.033(2) 0.026(3) 0.019(2)
N4 0.086(3) 0.082(3) 0.067(3) 0.013(2) -0.002(2) 0.024(2)
C1 0.070(3) 0.061(3) 0.055(3) 0.002(2) 0.003(2) 0.006(2)
C2 0.071(4) 0.079(3) 0.060(3) 0.018(3) 0.001(3) -0.001(3)
C3 0.062(3) 0.065(3) 0.070(3) 0.015(3) 0.002(3) 0.015(3)
C21 0.081(4) 0.077(3) 0.055(3) 0.022(3) 0.013(3) 0.018(3)
C10 0.064(3) 0.068(3) 0.090(4) 0.011(3) 0.016(3) 0.018(3)
C44 0.059(3) 0.063(3) 0.091(4) 0.018(3) 0.001(3) 0.008(3)
C22 0.086(4) 0.078(3) 0.055(3) 0.020(3) 0.025(3) 0.021(3)
C12 0.068(3) 0.048(3) 0.081(3) 0.008(2) 0.011(3) -0.003(2)
C19 0.080(4) 0.064(3) 0.071(3) 0.007(3) -0.004(3) 0.022(3)
C13 0.086(4) 0.056(3) 0.061(3) 0.013(2) 0.010(3) 0.011(3)
C4 0.063(4) 0.050(3) 0.094(4) 0.003(3) 0.019(3) 0.010(2)
C23 0.087(4) 0.079(4) 0.077(4) 0.016(3) 0.035(3) 0.010(3)
C20 0.112(5) 0.071(3) 0.066(3) 0.020(3) -0.007(3) 0.008(3)
C11 0.068(4) 0.075(3) 0.118(5) 0.024(3) 0.013(3) 0.011(3)
C28 0.096(5) 0.084(4) 0.094(4) 0.010(3) 0.020(4) -0.001(3)
C32 0.118(6) 0.117(5) 0.079(4) 0.023(4) 0.030(4) 0.039(4)
C25 0.168(8) 0.084(4) 0.081(5) 0.009(4) 0.034(5) 0.009(5)
C5 0.107(5) 0.087(4) 0.088(4) 0.012(3) 0.030(4) 0.015(4)
C24 0.101(5) 0.100(5) 0.084(4) 0.017(4) 0.034(4) -0.006(4)
C29 0.124(5) 0.078(4) 0.083(4) 0.015(3) 0.005(4) 0.026(4)
C14 0.093(5) 0.070(4) 0.132(5) 0.034(4) -0.007(4) 0.001(3)
C27 0.113(5) 0.103(5) 0.078(4) 0.014(3) 0.027(4) 0.040(4)
C33 0.066(4) 0.189(7) 0.091(5) 0.032(5) 0.013(4) 0.011(5)
C18 0.094(5) 0.092(4) 0.112(5) 0.035(4) 0.030(4) 0.022(4)
C9 0.075(5) 0.072(4) 0.129(5) 0.007(3) 0.020(4) 0.012(3)
C37 0.115(5) 0.078(4) 0.127(6) 0.040(4) 0.046(4) 0.023(4)
C40 0.100(5) 0.071(4) 0.116(5) 0.002(3) -0.004(4) 0.011(3)
C45 0.154(7) 0.074(4) 0.118(5) 0.022(4) 0.031(5) 0.036(4)
C16 0.145(7) 0.089(5) 0.088(4) 0.037(4) 0.018(5) 0.035(5)
C17 0.113(6) 0.127(6) 0.104(5) 0.037(4) 0.025(4) 0.053(5)
C36 0.107(5) 0.120(5) 0.077(4) 0.017(4) 0.019(4) 0.009(4)
C26 0.165(8) 0.093(5) 0.090(5) 0.003(4) 0.032(5) 0.047(5)
C8 0.072(5) 0.081(4) 0.209(9) -0.025(6) 0.039(6) 0.009(4)
C41 0.092(5) 0.076(4) 0.123(5) -0.008(4) -0.009(4) 0.012(3)
C7 0.136(8) 0.094(5) 0.179(10) -0.025(6) 0.095(9) -0.009(6)
C42 0.099(6) 0.097(5) 0.169(8) -0.004(5) -0.037(5) 0.018(4)
C15 0.115(6) 0.084(4) 0.168(7) 0.051(5) 0.021(5) 0.009(4)
C31 0.141(7) 0.105(5) 0.171(8) 0.026(5) 0.017(6) 0.054(5)
C34 0.135(7) 0.236(10) 0.097(5) 0.006(6) 0.022(5) 0.069(7)
C6 0.182(9) 0.105(5) 0.119(7) 0.006(5) 0.075(7) -0.004(6)
C30 0.133(7) 0.107(5) 0.134(6) -0.010(5) 0.035(5) 0.026(5)
C38 0.129(7) 0.182(8) 0.110(6) 0.061(6) 0.018(5) 0.028(6)
C43 0.115(7) 0.133(6) 0.203(10) -0.006(6) -0.042(7) 0.006(5)
C39 0.217(11) 0.129(7) 0.217(10) 0.093(7) 0.007(8) 0.043(7)
C35 0.121(9) 0.44(2) 0.167(10) -0.011(11) 0.031(7) 0.035(11)

loop_
_atom_type_symbol
_atom_type_description
_atom_type_scat_dispersion_real
_atom_type_scat_dispersion_imag
_atom_type_scat_source
C C 0.0033 0.0016 'International Tables Vol C Tables 4.2.6.8 and 6.1.1.4'
H H 0.0000 0.0000 'International Tables Vol C Tables 4.2.6.8 and 6.1.1.4'
N N 0.0061 0.0033 'International Tables Vol C Tables 4.2.6.8 and 6.1.1.4'
O O 0.0106 0.0060 'International Tables Vol C Tables 4.2.6.8 and 6.1.1.4'
S S 0.1246 0.1234 'International Tables Vol C Tables 4.2.6.8 and 6.1.1.4'

loop_
_geom_angle_atom_site_label_1
_geom_angle_atom_site_label_2
_geom_angle_atom_site_label_3
_geom_angle
C10 N1 C1 112.0(4)
C10 N1 C19 113.1(4)
C1 N1 C19 112.5(4)
C3 N3 C4 127.9(4)
C3 N3 H3N 116.0
C4 N3 H3N 116.0
C36 N8 C32 113.8(5)
C36 N8 C40 109.9(4)
C32 N8 C40 108.4(4)
C36 N8 C28 107.7(4)
C32 N8 C28 108.5(4)
C40 N8 C28 108.4(4)
C3 N2 C2 124.1(4)
C3 N2 H2N 117.9
C2 N2 H2N 117.9
C21 N5 C22 132.0(5)
C21 N5 H5N 114.0
C22 N5 H5N 114.0
C12 N6 C11 125.6(5)
C12 N6 H6N 117.2
C11 N6 H6N 117.2
C12 N7 C13 130.4(4)
C12 N7 H7N 114.8
C13 N7 H7N 114.8
C21 N4 C20 125.0(5)
C21 N4 H4N 117.5
C20 N4 H4N 117.5
N1 C1 C2 111.2(4)
N1 C1 H1A 109.4
C2 C1 H1A 109.4
N1 C1 H1B 109.4
C2 C1 H1B 109.4
H1A C1 H1B 108.0
N2 C2 C1 111.7(4)
N2 C2 H2A 109.3
C1 C2 H2A 109.3
N2 C2 H2B 109.3
C1 C2 H2B 109.3
H2A C2 H2B 107.9
N2 C3 N3 113.3(4)
N2 C3 S1 123.7(4)
N3 C3 S1 122.9(4)
N4 C21 N5 112.3(5)
N4 C21 S2 122.3(4)
N5 C21 S2 125.3(4)
N1 C10 C11 113.1(4)
N1 C10 H10A 109.0
C11 C10 H10A 109.0
N1 C10 H10B 109.0
C11 C10 H10B 109.0
H10A C10 H10B 107.8
O2 C44 O1 123.5(5)
O2 C44 C45 119.2(5)
O1 C44 C45 117.3(5)
C23 C22 C27 118.1(6)
C23 C22 N5 125.9(5)
C27 C22 N5 115.9(5)
N6 C12 N7 111.5(4)
N6 C12 S3 123.8(4)
N7 C12 S3 124.7(4)
N1 C19 C20 112.5(4)
N1 C19 H19A 109.1
C20 C19 H19A 109.1
N1 C19 H19B 109.1
C20 C19 H19B 109.1
H19A C19 H19B 107.8
C18 C13 C14 119.0(5)
C18 C13 N7 117.5(5)
C14 C13 N7 123.3(5)
C9 C4 C5 119.7(6)
C9 C4 N3 122.1(6)
C5 C4 N3 118.0(5)
C22 C23 C24 120.8(6)
C22 C23 H23 119.6
C24 C23 H23 119.6
N4 C20 C19 112.2(4)
N4 C20 H20A 109.2
C19 C20 H20A 109.2
N4 C20 H20B 109.2
C19 C20 H20B 109.2
H20A C20 H20B 107.9
N6 C11 C10 111.5(4)
N6 C11 H11A 109.3
C10 C11 H11A 109.3
N6 C11 H11B 109.3
C10 C11 H11B 109.3
H11A C11 H11B 108.0
C29 C28 N8 119.2(5)
C29 C28 H28A 107.5
N8 C28 H28A 107.5
C29 C28 H28B 107.5
N8 C28 H28B 107.5
H28A C28 H28B 107.0
C33 C32 N8 118.6(5)
C33 C32 H32A 107.6
N8 C32 H32A 107.7
C33 C32 H32B 107.7
N8 C32 H32B 107.7
H32A C32 H32B 107.1
C26 C25 C24 119.4(7)
C26 C25 H25 120.3
C24 C25 H25 120.3
C4 C5 C6 119.6(7)
C4 C5 H5 120.2
C6 C5 H5 120.2
C25 C24 C23 120.0(7)
C25 C24 H24 120.0
C23 C24 H24 120.0
C28 C29 C30 116.1(6)
C28 C29 H29A 108.3
C30 C29 H29A 108.3
C28 C29 H29B 108.3
C30 C29 H29B 108.3
H29A C29 H29B 107.4
C13 C14 C15 119.6(6)
C13 C14 H14 120.2
C15 C14 H14 120.2
C26 C27 C22 120.0(7)
C26 C27 H27 120.0
C22 C27 H27 120.0
C32 C33 C34 112.7(6)
C32 C33 H33A 109.1
C34 C33 H33A 109.1
C32 C33 H33B 109.0
C34 C33 H33B 109.0
H33A C33 H33B 107.8
C13 C18 C17 120.7(6)
C13 C18 H18 119.6
C17 C18 H18 119.6
C4 C9 C8 119.8(7)
C4 C9 H9 120.1
C8 C9 H9 120.1
C38 C37 C36 114.6(6)
C38 C37 H37A 108.6
C36 C37 H37A 108.6
C38 C37 H37B 108.6
C36 C37 H37B 108.6
H37A C37 H37B 107.6
C41 C40 N8 122.5(6)
C41 C40 H40A 106.7
N8 C40 H40A 106.7
C41 C40 H40B 106.7
N8 C40 H40B 106.7
H40A C40 H40B 106.6
C44 C45 H45A 109.5
C44 C45 H45B 109.5
H45A C45 H45B 109.5
C44 C45 H45C 109.5
H45A C45 H45C 109.5
H45B C45 H45C 109.5
C15 C16 C17 121.0(7)
C15 C16 H16 119.5
C17 C16 H16 119.5
C16 C17 C18 119.0(7)
C16 C17 H17 120.5
C18 C17 H17 120.5
C37 C36 N8 116.9(5)
C37 C36 H36A 108.1
N8 C36 H36A 108.1
C37 C36 H36B 108.1
N8 C36 H36B 108.1
H36A C36 H36B 107.3
C25 C26 C27 121.8(7)
C25 C26 H26 119.1
C27 C26 H26 119.1
C7 C8 C9 119.2(8)
C7 C8 H8 120.4
C9 C8 H8 120.4
C40 C41 C42 119.0(7)
C40 C41 H41A 107.6
C42 C41 H41A 107.6
C40 C41 H41B 107.6
C42 C41 H41B 107.6
H41A C41 H41B 107.0
C6 C7 C8 121.2(10)
C6 C7 H7 119.4
C8 C7 H7 119.4
C43 C42 C41 122.9(8)
C43 C42 H42A 106.6
C41 C42 H42A 106.6
C43 C42 H42B 106.6
C41 C42 H42B 106.6
H42A C42 H42B 106.6
C16 C15 C14 120.6(7)
C16 C15 H15 119.7
C14 C15 H15 119.7
C30 C31 H31A 109.5
C30 C31 H31B 109.5
H31A C31 H31B 109.5
C30 C31 H31C 109.5
H31A C31 H31C 109.5
H31B C31 H31C 109.5
C35 C34 C33 122.3(8)
C35 C34 H34A 106.7
C33 C34 H34A 106.7
C35 C34 H34B 106.8
C33 C34 H34B 106.8
H34A C34 H34B 106.6
C7 C6 C5 120.4(9)
C7 C6 H6 119.8
C5 C6 H6 119.8
C31 C30 C29 120.9(7)
C31 C30 H30A 107.1
C29 C30 H30A 107.1
C31 C30 H30B 107.1
C29 C30 H30B 107.1
H30A C30 H30B 106.8
C39 C38 C37 118.4(8)
C39 C38 H38A 107.7
C37 C38 H38A 107.7
C39 C38 H38B 107.7
C37 C38 H38B 107.7
H38A C38 H38B 107.1
C42 C43 H43A 109.5
C42 C43 H43B 109.5
H43A C43 H43B 109.5
C42 C43 H43C 109.5
H43A C43 H43C 109.5
H43B C43 H43C 109.5
C38 C39 H39A 109.5
C38 C39 H39B 109.5
H39A C39 H39B 109.5
C38 C39 H39C 109.5
H39A C39 H39C 109.5
H39B C39 H39C 109.5
C34 C35 H35A 109.4
C34 C35 H35B 109.5
H35A C35 H35B 109.5
C34 C35 H35C 109.5
H35A C35 H35C 109.5
H35B C35 H35C 109.5

loop_
_geom_bond_atom_site_label_1
_geom_bond_atom_site_label_2
_geom_bond_distance
S1 C3 1.671(5)
S3 C12 1.660(5)
S2 C21 1.668(5)
N1 C10 1.447(6)
N1 C1 1.464(5)
N1 C19 1.465(6)
O2 C44 1.239(6)
O1 C44 1.251(6)
N3 C3 1.364(6)
N3 C4 1.410(6)
N3 H3N 0.8600
N8 C36 1.489(7)
N8 C32 1.495(6)
N8 C40 1.514(7)
N8 C28 1.550(6)
N2 C3 1.340(6)
N2 C2 1.444(6)
N2 H2N 0.8600
N5 C21 1.365(6)
N5 C22 1.403(6)
N5 H5N 0.8600
N6 C12 1.350(6)
N6 C11 1.440(6)
N6 H6N 0.8600
N7 C12 1.365(6)
N7 C13 1.418(6)
N7 H7N 0.8600
N4 C21 1.332(6)
N4 C20 1.451(6)
N4 H4N 0.8600
C1 C2 1.517(6)
C1 H1A 0.9700
C1 H1B 0.9700
C2 H2A 0.9700
C2 H2B 0.9700
C10 C11 1.510(6)
C10 H10A 0.9700
C10 H10B 0.9700
C44 C45 1.514(7)
C22 C23 1.369(7)
C22 C27 1.387(7)
C19 C20 1.514(7)
C19 H19A 0.9700
C19 H19B 0.9700
C13 C18 1.357(7)
C13 C14 1.368(7)
C4 C9 1.366(8)
C4 C5 1.378(8)
C23 C24 1.389(7)
C23 H23 0.9300
C20 H20A 0.9700
C20 H20B 0.9700
C11 H11A 0.9700
C11 H11B 0.9700
C28 C29 1.444(7)
C28 H28A 0.9700
C28 H28B 0.9700
C32 C33 1.459(8)
C32 H32A 0.9700
C32 H32B 0.9700
C25 C26 1.329(10)
C25 C24 1.378(9)
C25 H25 0.9300
C5 C6 1.396(9)
C5 H5 0.9300
C24 H24 0.9300
C29 C30 1.494(8)
C29 H29A 0.9700
C29 H29B 0.9700
C14 C15 1.395(8)
C14 H14 0.9300
C27 C26 1.384(9)
C27 H27 0.9300
C33 C34 1.447(9)
C33 H33A 0.9700
C33 H33B 0.9700
C18 C17 1.395(8)
C18 H18 0.9300
C9 C8 1.414(10)
C9 H9 0.9300
C37 C38 1.474(9)
C37 C36 1.478(8)
C37 H37A 0.9700
C37 H37B 0.9700
C40 C41 1.432(8)
C40 H40A 0.9700
C40 H40B 0.9700
C45 H45A 0.9600
C45 H45B 0.9600
C45 H45C 0.9600
C16 C15 1.323(9)
C16 C17 1.356(9)
C16 H16 0.9300
C17 H17 0.9300
C36 H36A 0.9700
C36 H36B 0.9700
C26 H26 0.9300
C8 C7 1.358(12)
C8 H8 0.9300
C41 C42 1.454(9)
C41 H41A 0.9700
C41 H41B 0.9700
C7 C6 1.341(12)
C7 H7 0.9300
C42 C43 1.400(9)
C42 H42A 0.9700
C42 H42B 0.9700
C15 H15 0.9300
C31 C30 1.386(8)
C31 H31A 0.9600
C31 H31B 0.9600
C31 H31C 0.9600
C34 C35 1.5386(11)
C34 H34A 0.9700
C34 H34B 0.9700
C6 H6 0.9300
C30 H30A 0.9700
C30 H30B 0.9700
C38 C39 1.439(9)
C38 H38A 0.9700
C38 H38B 0.9700
C43 H43A 0.9600
C43 H43B 0.9600
C43 H43C 0.9600
C39 H39A 0.9600
C39 H39B 0.9600
C39 H39C 0.9600
C35 H35A 0.9600
C35 H35B 0.9600
C35 H35C 0.9600
